data_7019036
loop_
_publ_author_name
'Nakabayashi, Keita'
'Nishio, Masaki'
'Kubo, Keiko'
'Kosaka, Wataru'
'Miyasaka, Hitoshi'

_publ_section_title
;
 An ionicity diagram for the family of [{Ru2(CF3CO2)4}2(TCNQRx)] (TCNQRx =
 R-substituted 7,7,8,8-tetracyano-p-quinodimethane)
;
_journal_issue 20
_journal_name_full 'Dalton Transactions'
_journal_page_first 6072
_journal_paper_doi 10.1039/c2dt30365e
_journal_volume 41
_journal_year 2012
_chemical_formula_moiety 'C38 H18 F24 N4 O16 Rh4'
_chemical_formula_sum 'C38 H18 F24 N4 O16 Rh4'
_chemical_formula_weight 1654.16
_space_group_IT_number 14
_symmetry_cell_setting monoclinic
_symmetry_Int_Tables_number 14
_symmetry_space_group_name_Hall '-P 2ybc'
_symmetry_space_group_name_H-M 'P 1 21/c 1'
_atom_sites_solution_hydrogens geom
_atom_sites_solution_primary direct
_atom_sites_solution_secondary difmap
_cell_angle_alpha 90.0000
_cell_angle_beta 99.512(11)
_cell_angle_gamma 90.0000
_cell_formula_units_Z 2
_cell_length_a 8.459(5)
_cell_length_b 20.195(10)
_cell_length_c 19.371(11)
_cell_measurement_reflns_used 8218
_cell_measurement_temperature 97
_cell_measurement_theta_max 30.87
_cell_measurement_theta_min 1.47
_cell_volume 3264(3)
_computing_cell_refinement CrystalClear
_computing_data_collection 'CrystalClear (Rigaku Inc., 2008)'
_computing_data_reduction CrystalClear
_computing_molecular_graphics 'CrystalStructure 4.0'
_computing_publication_material 'CrystalStructure 4.0 (Rigaku, 2010)'
_computing_structure_refinement 'SHELXL97 (Sheldrick, 2008)'
_computing_structure_solution 'Il Milione (Burla, et al., 2007)'
_diffrn_ambient_temperature 97
_diffrn_detector_area_resol_mean 7.314
_diffrn_measured_fraction_theta_full 0.987
_diffrn_measured_fraction_theta_max 0.987
_diffrn_measurement_device_type 'Rigaku Saturn70'
_diffrn_measurement_method \w
_diffrn_radiation_type 'Mo K\a'
_diffrn_radiation_wavelength 0.71075
_diffrn_reflns_av_R_equivalents 0.0781
_diffrn_reflns_limit_h_max 10
_diffrn_reflns_limit_h_min -10
_diffrn_reflns_limit_k_max 24
_diffrn_reflns_limit_k_min -18
_diffrn_reflns_limit_l_max 22
_diffrn_reflns_limit_l_min -22
_diffrn_reflns_number 20994
_diffrn_reflns_theta_full 25.00
_diffrn_reflns_theta_max 25.00
_diffrn_standards_number 0
_exptl_absorpt_coefficient_mu 1.116
_exptl_absorpt_correction_T_max 0.964
_exptl_absorpt_correction_T_min 0.808
_exptl_absorpt_correction_type multi-scan
_exptl_absorpt_process_details 'REQAB (Rigaku, 1998)'
_exptl_crystal_colour brown
_exptl_crystal_density_diffrn 1.683
_exptl_crystal_density_method 'not measured'
_exptl_crystal_description prism
_exptl_crystal_F_000 1596.00
_exptl_crystal_size_max 0.149
_exptl_crystal_size_mid 0.127
_exptl_crystal_size_min 0.033
_platon_squeeze_details
;
;
_refine_diff_density_max 2.500
_refine_diff_density_min -1.950
_refine_ls_extinction_method none
_refine_ls_goodness_of_fit_ref 1.206
_refine_ls_hydrogen_treatment constr
_refine_ls_number_parameters 397
_refine_ls_number_reflns 5643
_refine_ls_number_restraints 333
_refine_ls_R_factor_gt 0.1135
_refine_ls_shift/su_max 0.000
_refine_ls_structure_factor_coef Fsqd
_refine_ls_weighting_details 'w = 1/[\s^2^(Fo^2^)+(0.2000P)^2^+0.0000P] where P=(Fo^2^+2Fc^2^)/3'
_refine_ls_weighting_scheme calc
_refine_ls_wR_factor_ref 0.3333
_reflns_number_gt 3876
_reflns_number_total 5661
_reflns_threshold_expression F^2^>2.0\s(F^2^)
_cod_data_source_file c2dt30365e.txt
_cod_data_source_block Rh2-CF3CO2-TCNQMe2
_cod_database_code 7019036

loop_
_symmetry_equiv_pos_site_id
_symmetry_equiv_pos_as_xyz
1 +X,+Y,+Z
2 -X,1/2+Y,1/2-Z
3 -X,-Y,-Z
4 +X,1/2-Y,1/2+Z

loop_
_atom_site_label
_atom_site_type_symbol
_atom_site_fract_x
_atom_site_fract_y
_atom_site_fract_z
_atom_site_U_iso_or_equiv
_atom_site_adp_type
_atom_site_occupancy
_atom_site_symmetry_multiplicity
_atom_site_calc_flag
_atom_site_refinement_flags
Rh1 Rh 0.54015(9) 0.31528(5) 0.26713(5) 0.0640(5) Uani 1.0 4 d .
Rh2 Rh 0.46424(10) 0.20999(5) 0.21355(5) 0.0642(5) Uani 1.0 4 d .
F1 F 0.2012(17) 0.4092(9) 0.0811(8) 0.193(5) Uani 1.0 4 d .
F2 F 0.3660(12) 0.3687(8) 0.0244(7) 0.184(5) Uani 1.0 4 d .
F3 F 0.1488(13) 0.3247(7) 0.0349(7) 0.158(4) Uani 1.0 4 d .
F4 F 0.0565(13) 0.3174(7) 0.3519(7) 0.137(4) Uani 1.0 4 d .
F5 F -0.0020(10) 0.2230(6) 0.3109(5) 0.127(4) Uani 1.0 4 d .
F6 F 0.1631(12) 0.2385(8) 0.4050(5) 0.147(4) Uani 1.0 4 d .
F7 F 0.7919(15) 0.1128(8) 0.4024(7) 0.167(4) Uani 1.0 4 d .
F8 F 0.6316(12) 0.1621(7) 0.4581(6) 0.153(4) Uani 1.0 4 d .
F9 F 0.8548(11) 0.2041(7) 0.4492(6) 0.139(4) Uani 1.0 4 d .
F10 F 1.0117(11) 0.3050(8) 0.1767(6) 0.153(4) Uani 1.0 4 d .
F11 F 0.8510(15) 0.2812(11) 0.0809(6) 0.212(6) Uani 1.0 4 d .
F12 F 0.9487(16) 0.2037(10) 0.1355(9) 0.197(5) Uani 1.0 4 d .
O1 O 0.4113(9) 0.3591(5) 0.1784(5) 0.078(2) Uani 1.0 4 d .
O2 O 0.3400(8) 0.2604(5) 0.1291(4) 0.0685(19) Uani 1.0 4 d .
O3 O 0.3392(10) 0.3134(5) 0.3117(5) 0.078(2) Uani 1.0 4 d .
O4 O 0.2683(9) 0.2139(5) 0.2629(5) 0.075(2) Uani 1.0 4 d .
O5 O 0.6637(8) 0.2656(5) 0.3506(4) 0.0695(18) Uani 1.0 4 d .
O6 O 0.5904(9) 0.1644(5) 0.3002(5) 0.081(2) Uani 1.0 4 d .
O7 O 0.7341(10) 0.3132(6) 0.2189(5) 0.089(3) Uani 1.0 4 d .
O8 O 0.6640(10) 0.2155(6) 0.1677(5) 0.093(3) Uani 1.0 4 d .
N1 N 0.6241(12) 0.4108(6) 0.3170(6) 0.078(3) Uani 1.0 4 d .
N2 N 0.6164(12) 0.6167(6) 0.3317(6) 0.079(3) Uani 1.0 4 d .
C1 C 0.3511(13) 0.3264(8) 0.1347(7) 0.075(3) Uani 1.0 4 d .
C2 C 0.2623(18) 0.3550(12) 0.0658(9) 0.108(4) Uani 1.0 4 d .
C3 C 0.2556(14) 0.2605(9) 0.3014(7) 0.084(3) Uani 1.0 4 d .
C4 C 0.1156(17) 0.2569(11) 0.3407(9) 0.107(3) Uani 1.0 4 d .
C5 C 0.6586(14) 0.2064(8) 0.3471(8) 0.077(3) Uani 1.0 4 d .
C6 C 0.7386(17) 0.1678(10) 0.4159(8) 0.097(3) Uani 1.0 4 d .
C7 C 0.7501(15) 0.2635(11) 0.1796(7) 0.102(3) Uani 1.0 4 d .
C8 C 0.893(2) 0.2630(15) 0.1417(10) 0.138(4) Uani 1.0 4 d .
C9 C 0.6765(14) 0.4523(7) 0.3489(6) 0.068(3) Uani 1.0 4 d .
C10 C 0.7512(14) 0.5085(6) 0.3846(6) 0.061(2) Uani 1.0 4 d .
C11 C 0.6770(13) 0.5706(6) 0.3592(6) 0.065(3) Uani 1.0 4 d .
C12 C 0.8733(12) 0.5052(5) 0.4423(6) 0.0527(19) Uani 1.0 4 d .
C13 C 0.9392(11) 0.4410(5) 0.4672(6) 0.057(3) Uani 1.0 4 d .
C14 C 0.882(3) 0.3723(12) 0.4525(14) 0.076(6) Uani 0.5000 4 d .
C15 C 0.9420(11) 0.5646(5) 0.4775(5) 0.051(2) Uani 1.0 4 d .
C16 C 0.900(3) 0.6341(10) 0.4641(11) 0.061(5) Uani 0.5000 4 d .
C17 C 0.524(3) 0.3576(9) 0.4971(8) 0.143(6) Uani 1.0 4 d .
C18 C 0.5119(17) 0.4291(8) 0.5001(6) 0.088(4) Uani 1.0 4 d .
C19 C 0.4079(17) 0.4651(8) 0.4504(7) 0.081(3) Uani 1.0 4 d .
C20 C 0.3967(16) 0.5298(8) 0.4509(7) 0.083(4) Uani 1.0 4 d .
H14A H 0.8428 0.3544 0.4934 0.0913 Uiso 0.5000 4 calc R
H14B H 0.9710 0.3449 0.4420 0.0913 Uiso 0.5000 4 calc R
H14C H 0.7954 0.3722 0.4121 0.0913 Uiso 0.5000 4 calc R
H16A H 0.9937 0.6584 0.4542 0.0731 Uiso 0.5000 4 calc R
H16B H 0.8636 0.6532 0.5053 0.0731 Uiso 0.5000 4 calc R
H16C H 0.8134 0.6372 0.4237 0.0731 Uiso 0.5000 4 calc R
H17A H 0.4192 0.3378 0.4998 0.1712 Uiso 1.0 4 calc R
H17B H 0.6029 0.3419 0.5364 0.1712 Uiso 1.0 4 calc R
H17C H 0.5573 0.3446 0.4529 0.1712 Uiso 1.0 4 calc R
H19 H 0.3418 0.4414 0.4143 0.0977 Uiso 1.0 4 calc R
H20 H 0.3211 0.5501 0.4155 0.0998 Uiso 1.0 4 calc R

loop_
_atom_site_aniso_label
_atom_site_aniso_U_11
_atom_site_aniso_U_22
_atom_site_aniso_U_33
_atom_site_aniso_U_12
_atom_site_aniso_U_13
_atom_site_aniso_U_23
Rh1 0.0417(6) 0.0876(8) 0.0609(7) 0.0070(4) 0.0032(4) -0.0167(5)
Rh2 0.0430(6) 0.0844(8) 0.0635(7) 0.0092(4) 0.0035(4) -0.0157(5)
F1 0.177(11) 0.217(11) 0.175(11) 0.062(9) 0.000(8) -0.005(10)
F2 0.081(6) 0.319(14) 0.151(9) 0.016(8) 0.013(6) 0.060(10)
F3 0.101(7) 0.225(11) 0.133(9) -0.011(7) -0.021(6) 0.020(8)
F4 0.086(7) 0.198(9) 0.135(9) 0.024(6) 0.041(6) -0.016(7)
F5 0.057(5) 0.221(10) 0.106(6) 0.002(5) 0.025(4) 0.001(6)
F6 0.102(7) 0.250(12) 0.087(6) -0.007(8) 0.015(5) 0.020(7)
F7 0.163(10) 0.184(9) 0.143(9) 0.059(8) -0.003(7) 0.022(7)
F8 0.098(7) 0.249(12) 0.117(7) 0.001(7) 0.033(5) 0.050(8)
F9 0.079(6) 0.223(10) 0.106(7) 0.001(6) -0.010(5) 0.007(7)
F10 0.054(5) 0.290(12) 0.117(7) 0.014(6) 0.018(5) 0.042(7)
F11 0.126(9) 0.443(17) 0.071(6) 0.001(10) 0.026(6) 0.029(9)
F12 0.095(8) 0.326(12) 0.186(12) 0.034(8) 0.065(8) -0.056(9)
O1 0.055(4) 0.088(5) 0.084(5) -0.008(4) -0.006(4) -0.008(4)
O2 0.038(4) 0.103(6) 0.064(4) 0.002(4) 0.007(3) -0.013(4)
O3 0.048(4) 0.126(7) 0.061(5) 0.019(4) 0.010(4) -0.018(4)
O4 0.040(4) 0.114(6) 0.072(5) -0.003(4) 0.007(4) -0.004(4)
O5 0.041(4) 0.098(5) 0.069(4) 0.007(4) 0.008(3) -0.011(4)
O6 0.051(4) 0.105(6) 0.085(5) -0.001(4) -0.001(4) -0.007(4)
O7 0.038(4) 0.171(8) 0.058(5) -0.010(4) 0.005(3) -0.005(5)
O8 0.045(4) 0.178(9) 0.058(5) 0.029(4) 0.012(4) -0.022(5)
N1 0.065(5) 0.090(5) 0.072(6) 0.004(5) -0.008(5) -0.005(5)
N2 0.069(6) 0.087(6) 0.071(6) -0.008(5) -0.015(5) -0.001(5)
C1 0.041(5) 0.110(6) 0.079(6) 0.001(5) 0.021(4) -0.007(5)
C2 0.058(6) 0.166(9) 0.098(8) 0.013(6) 0.005(5) 0.008(7)
C3 0.047(4) 0.137(7) 0.067(5) 0.011(5) 0.003(4) -0.010(5)
C4 0.056(6) 0.181(8) 0.085(6) 0.012(6) 0.014(5) 0.007(7)
C5 0.043(5) 0.111(6) 0.080(5) 0.004(5) 0.016(4) -0.005(5)
C6 0.059(6) 0.151(8) 0.080(6) 0.012(6) 0.007(5) 0.018(6)
C7 0.041(5) 0.205(9) 0.059(5) 0.012(5) 0.006(4) -0.008(6)
C8 0.056(6) 0.275(11) 0.085(7) 0.022(6) 0.018(5) 0.004(7)
C9 0.060(5) 0.081(6) 0.059(6) 0.003(5) -0.001(5) -0.005(5)
C10 0.050(5) 0.076(5) 0.056(5) 0.000(4) 0.004(4) -0.001(4)
C11 0.058(5) 0.076(6) 0.055(5) -0.012(5) -0.007(4) -0.003(5)
C12 0.041(4) 0.062(4) 0.056(5) 0.002(4) 0.010(4) -0.002(4)
C13 0.046(5) 0.059(5) 0.066(6) 0.001(4) 0.012(4) -0.014(5)
C14 0.070(12) 0.068(8) 0.087(14) -0.009(10) 0.003(11) 0.001(11)
C15 0.047(5) 0.055(5) 0.053(5) 0.001(4) 0.012(4) 0.008(4)
C16 0.057(10) 0.060(7) 0.056(11) 0.002(9) -0.020(9) -0.003(9)
C17 0.238(17) 0.102(9) 0.096(11) 0.014(11) 0.050(12) 0.003(9)
C18 0.122(9) 0.097(7) 0.052(6) 0.018(7) 0.038(6) -0.011(6)
C19 0.085(7) 0.106(7) 0.059(6) -0.000(6) 0.029(5) -0.005(6)
C20 0.070(7) 0.118(8) 0.063(7) 0.018(7) 0.015(6) 0.008(7)

loop_
_atom_type_symbol
_atom_type_description
_atom_type_scat_dispersion_real
_atom_type_scat_dispersion_imag
_atom_type_scat_source
C C 0.0033 0.0016
;
International Tables for Crystallography
(1992, Vol. C, Tables 4.2.6.8 and 6.1.1.4)
;
H H 0.0000 0.0000
;
International Tables for Crystallography
(1992, Vol. C, Table 6.1.1.4)
;
N N 0.0061 0.0033
;
International Tables for Crystallography
(1992, Vol. C, Tables 4.2.6.8 and 6.1.1.4)
;
O O 0.0106 0.0060
;
International Tables for Crystallography
(1992, Vol. C, Tables 4.2.6.8 and 6.1.1.4)
;
Rh Rh -1.1178 0.9187
;
International Tables for Crystallography
(1992, Vol. C, Tables 4.2.6.8 and 6.1.1.4)
;
F F 0.0171 0.0103
;
International Tables for Crystallography
(1992, Vol. C, Tables 4.2.6.8 and 6.1.1.4)
;

loop_
_geom_angle_atom_site_label_1
_geom_angle_atom_site_label_2
_geom_angle_atom_site_label_3
_geom_angle
_geom_angle_publ_flag
_geom_angle_site_symmetry_1
_geom_angle_site_symmetry_3
Rh2 Rh1 O1 87.3(3) yes . .
Rh2 Rh1 O3 89.1(3) yes . .
Rh2 Rh1 O5 88.4(3) yes . .
Rh2 Rh1 O7 87.8(3) yes . .
Rh2 Rh1 N1 176.9(3) yes . .
O1 Rh1 O3 89.9(4) yes . .
O1 Rh1 O5 175.7(4) yes . .
O1 Rh1 O7 88.9(4) yes . .
O1 Rh1 N1 94.4(4) yes . .
O3 Rh1 O5 90.5(4) yes . .
O3 Rh1 O7 176.7(4) yes . .
O3 Rh1 N1 93.5(4) yes . .
O5 Rh1 O7 90.4(4) yes . .
O5 Rh1 N1 89.9(4) yes . .
O7 Rh1 N1 89.6(4) yes . .
Rh1 Rh2 O2 88.3(3) yes . .
Rh1 Rh2 O4 86.7(3) yes . .
Rh1 Rh2 O6 88.7(3) yes . .
Rh1 Rh2 O8 87.6(4) yes . .
Rh1 Rh2 N2 176.6(3) yes . 2_645
O2 Rh2 O4 90.3(3) yes . .
O2 Rh2 O6 177.0(4) yes . .
O2 Rh2 O8 88.7(4) yes . .
O2 Rh2 N2 91.4(4) yes . 2_645
O4 Rh2 O6 89.3(4) yes . .
O4 Rh2 O8 174.3(5) yes . .
O4 Rh2 N2 89.9(4) yes . 2_645
O6 Rh2 O8 91.4(4) yes . .
O6 Rh2 N2 91.6(4) yes . 2_645
O8 Rh2 N2 95.8(5) yes . 2_645
Rh1 O1 C1 118.9(10) yes . .
Rh2 O2 C1 114.0(7) yes . .
Rh1 O3 C3 115.5(9) yes . .
Rh2 O4 C3 118.5(9) yes . .
Rh1 O5 C5 115.9(8) yes . .
Rh2 O6 C5 112.8(9) yes . .
Rh1 O7 C7 117.7(9) yes . .
Rh2 O8 C7 118.4(10) yes . .
Rh1 N1 C9 169.9(10) yes . .
Rh2 N2 C11 171.5(10) yes 2_655 .
O1 C1 O2 131.3(13) yes . .
O1 C1 C2 122.0(15) yes . .
O2 C1 C2 106.7(12) yes . .
F1 C2 F2 107.4(19) yes . .
F1 C2 F3 103.4(15) yes . .
F1 C2 C1 106.4(15) yes . .
F2 C2 F3 111.1(16) yes . .
F2 C2 C1 109.3(12) yes . .
F3 C2 C1 118.4(18) yes . .
O3 C3 O4 129.6(12) yes . .
O3 C3 C4 115.0(14) yes . .
O4 C3 C4 115.3(14) yes . .
F4 C4 F5 106.2(13) yes . .
F4 C4 F6 99.7(15) yes . .
F4 C4 C3 112.3(16) yes . .
F5 C4 F6 112.2(17) yes . .
F5 C4 C3 114.8(15) yes . .
F6 C4 C3 110.6(12) yes . .
O5 C5 O6 134.1(13) yes . .
O5 C5 C6 115.7(13) yes . .
O6 C5 C6 110.0(14) yes . .
F7 C6 F8 111.3(17) yes . .
F7 C6 F9 109.6(13) yes . .
F7 C6 C5 112.3(14) yes . .
F8 C6 F9 106.2(14) yes . .
F8 C6 C5 108.7(12) yes . .
F9 C6 C5 108.6(15) yes . .
O7 C7 O8 128.4(13) yes . .
O7 C7 C8 117.7(17) yes . .
O8 C7 C8 113.8(17) yes . .
F10 C8 F11 111(2) yes . .
F10 C8 F12 111.0(15) yes . .
F10 C8 C7 109.2(16) yes . .
F11 C8 F12 104(2) yes . .
F11 C8 C7 109.8(14) yes . .
F12 C8 C7 113(2) yes . .
N1 C9 C10 174.3(14) yes . .
C9 C10 C11 113.1(10) yes . .
C9 C10 C12 124.3(10) yes . .
C11 C10 C12 122.4(10) yes . .
N2 C11 C10 172.3(12) yes . .
C10 C12 C13 120.0(9) yes . .
C10 C12 C15 121.6(9) yes . .
C13 C12 C15 118.4(9) yes . .
C12 C13 C14 132.3(12) yes . .
C12 C13 C15 122.0(9) yes . 3_766
C14 C13 C15 104.6(12) yes . 3_766
C12 C15 C13 119.5(9) yes . 3_766
C12 C15 C16 129.9(11) yes . .
C13 C15 C16 110.5(11) yes 3_766 .
C17 C18 C19 122.0(12) yes . .
C17 C18 C20 125.8(13) yes . 3_666
C19 C18 C20 112.1(13) yes . 3_666
C18 C19 C20 123.5(13) yes . .
C18 C20 C19 124.4(13) yes 3_666 .
C13 C14 H14A 109.478 no . .
C13 C14 H14B 109.473 no . .
C13 C14 H14C 109.467 no . .
H14A C14 H14B 109.475 no . .
H14A C14 H14C 109.472 no . .
H14B C14 H14C 109.462 no . .
C15 C16 H16A 109.473 no . .
C15 C16 H16B 109.464 no . .
C15 C16 H16C 109.473 no . .
H16A C16 H16B 109.474 no . .
H16A C16 H16C 109.468 no . .
H16B C16 H16C 109.476 no . .
C18 C17 H17A 109.473 no . .
C18 C17 H17B 109.471 no . .
C18 C17 H17C 109.473 no . .
H17A C17 H17B 109.470 no . .
H17A C17 H17C 109.465 no . .
H17B C17 H17C 109.475 no . .
C18 C19 H19 118.250 no . .
C20 C19 H19 118.259 no . .
C18 C20 H20 117.795 no 3_666 .
C19 C20 H20 117.790 no . .

loop_
_geom_bond_atom_site_label_1
_geom_bond_atom_site_label_2
_geom_bond_distance
_geom_bond_publ_flag
_geom_bond_site_symmetry_2
Rh1 Rh2 2.4064(17) yes .
Rh1 O1 2.074(9) yes .
Rh1 O3 2.030(9) yes .
Rh1 O5 2.039(8) yes .
Rh1 O7 2.018(9) yes .
Rh1 N1 2.221(12) yes .
Rh2 O2 2.061(8) yes .
Rh2 O4 2.046(9) yes .
Rh2 O6 2.051(9) yes .
Rh2 O8 2.037(9) yes .
Rh2 N2 2.141(12) yes 2_645
F1 C2 1.27(3) yes .
F2 C2 1.31(3) yes .
F3 C2 1.21(2) yes .
F4 C4 1.35(3) yes .
F5 C4 1.27(2) yes .
F6 C4 1.298(19) yes .
F7 C6 1.24(3) yes .
F8 C6 1.32(2) yes .
F9 C6 1.307(19) yes .
F10 C8 1.40(3) yes .
F11 C8 1.23(3) yes .
F12 C8 1.30(4) yes .
O1 C1 1.127(16) yes .
O2 C1 1.339(18) yes .
O3 C3 1.278(18) yes .
O4 C3 1.217(18) yes .
O5 C5 1.197(19) yes .
O6 C5 1.305(17) yes .
O7 C7 1.28(3) yes .
O8 C7 1.21(2) yes .
N1 C9 1.091(17) yes .
N2 C11 1.150(16) yes .
C1 C2 1.53(3) yes .
C3 C4 1.51(2) yes .
C5 C6 1.60(2) yes .
C7 C8 1.51(3) yes .
C9 C10 1.422(17) yes .
C10 C11 1.452(16) yes .
C10 C12 1.392(15) yes .
C12 C13 1.462(14) yes .
C12 C15 1.453(14) yes .
C13 C14 1.48(3) yes .
C13 C15 1.346(13) yes 3_766
C15 C16 1.46(3) yes .
C17 C18 1.45(3) yes .
C18 C19 1.395(18) yes .
C18 C20 1.393(19) yes 3_666
C19 C20 1.31(2) yes .
C14 H14A 0.980 no .
C14 H14B 0.980 no .
C14 H14C 0.980 no .
C16 H16A 0.980 no .
C16 H16B 0.980 no .
C16 H16C 0.980 no .
C17 H17A 0.980 no .
C17 H17B 0.980 no .
C17 H17C 0.980 no .
C19 H19 0.950 no .
C20 H20 0.950 no .

loop_
_geom_contact_atom_site_label_1
_geom_contact_atom_site_label_2
_geom_contact_distance
_geom_contact_publ_flag
_geom_contact_site_symmetry_2
F1 O1 2.576(16) no .
F1 O2 3.304(19) no .
F2 O1 2.952(16) no .
F2 O2 3.015(17) no .
F3 O1 3.332(14) no .
F3 O2 2.580(14) no .
F4 O3 2.636(14) no .
F4 O4 3.401(16) no .
F5 O3 3.413(13) no .
F5 O4 2.614(13) no .
F6 O3 2.943(15) no .
F6 O4 3.070(14) no .
F7 O5 3.368(17) no .
F7 O6 2.608(15) no .
F8 O5 2.994(15) no .
F8 O6 3.022(14) no .
F9 O5 2.604(13) no .
F9 O6 3.442(13) no .
F9 C14 3.41(3) no .
F10 O7 2.616(13) no .
F10 O8 3.433(15) no .
F11 O7 3.068(16) no .
F11 O8 2.823(18) no .
F12 O7 3.43(2) no .
F12 O8 2.597(17) no .
O1 C3 3.523(17) no .
O1 C7 3.452(18) no .
O2 C3 3.528(15) no .
O2 C7 3.445(14) no .
O2 C16 3.56(2) no 2_645
O3 C1 3.457(17) no .
O3 C5 3.438(16) no .
O4 C1 3.520(18) no .
O4 C5 3.435(14) no .
O5 C3 3.428(14) no .
O5 C7 3.508(17) no .
O5 C14 3.28(3) no .
O6 C3 3.436(16) no .
O6 C7 3.510(19) no .
O7 C1 3.389(14) no .
O7 C5 3.427(19) no .
O8 C1 3.445(17) no .
O8 C5 3.487(17) no .
N1 C11 3.341(17) no .
N1 C12 3.503(14) no .
N1 C14 3.22(3) no .
N2 C9 3.367(18) no .
N2 C12 3.584(14) no .
N2 C16 3.23(2) no .
C1 C7 3.576(18) no .
C3 C5 3.550(17) no .
C9 C13 2.925(14) no .
C9 C14 2.92(3) no .
C10 C14 3.17(3) no .
C10 C16 3.12(3) no .
C11 C15 2.932(13) no .
C11 C16 2.84(3) no .
C12 C12 2.838(14) no 3_766
C13 C13 2.815(14) no 3_766
C14 C16 2.25(3) no 3_766
C15 C15 2.870(14) no 3_766
C18 C18 2.87(3) no 3_666
C19 C19 2.667(18) no 3_666
C20 C20 2.650(18) no 3_666
F1 F10 3.38(2) no 1_455
F2 F6 3.416(18) no 4_554
F2 F8 2.834(16) no 4_554
F3 F6 2.844(17) no 4_554
F3 F9 2.813(14) no 4_454
F3 F10 3.178(18) no 1_455
F3 F11 2.942(19) no 1_455
F3 C8 3.47(3) no 1_455
F4 F9 3.573(17) no 1_455
F4 F10 3.361(17) no 1_455
F4 O5 3.480(13) no 1_455
F4 O7 3.429(13) no 1_455
F4 C13 3.597(17) no 1_455
F4 C14 2.85(3) no 1_455
F5 F7 3.486(18) no 1_455
F5 F9 3.141(15) no 1_455
F5 F10 3.100(17) no 1_455
F5 F12 3.38(2) no 1_455
F5 O5 3.170(12) no 1_455
F5 O7 3.188(14) no 1_455
F5 C5 3.084(16) no 1_455
F5 C6 3.42(2) no 1_455
F5 C7 3.126(16) no 1_455
F5 C8 3.35(2) no 1_455
F6 F2 3.416(18) no 4_555
F6 F3 2.844(17) no 4_555
F6 F9 2.960(15) no 1_455
F7 F5 3.486(18) no 1_655
F8 F2 2.834(16) no 4_555
F8 F11 2.993(16) no 4_555
F9 F3 2.813(14) no 4_655
F9 F4 3.573(17) no 1_655
F9 F5 3.141(15) no 1_655
F9 F6 2.960(15) no 1_655
F9 F11 2.574(16) no 4_555
F9 C4 3.46(2) no 1_655
F10 F1 3.38(2) no 1_655
F10 F3 3.178(18) no 1_655
F10 F4 3.361(17) no 1_655
F10 F5 3.100(17) no 1_655
F10 O1 3.547(13) no 1_655
F10 O2 3.197(13) no 1_655
F10 O3 3.485(12) no 1_655
F10 O4 3.111(14) no 1_655
F10 C1 3.141(16) no 1_655
F10 C2 3.41(3) no 1_655
F10 C3 3.041(16) no 1_655
F10 C4 3.30(2) no 1_655
F11 F3 2.942(19) no 1_655
F11 F8 2.993(16) no 4_554
F11 F9 2.574(16) no 4_554
F11 C6 3.34(2) no 4_554
F12 F5 3.38(2) no 1_655
F12 O2 3.525(16) no 1_655
F12 O4 3.352(16) no 1_655
F12 C16 2.86(3) no 2_745
O1 F10 3.547(13) no 1_455
O2 F10 3.197(13) no 1_455
O2 F12 3.525(16) no 1_455
O3 F10 3.485(12) no 1_455
O4 F10 3.111(14) no 1_455
O4 F12 3.352(16) no 1_455
O5 F4 3.480(13) no 1_655
O5 F5 3.170(12) no 1_655
O7 F4 3.429(13) no 1_655
O7 F5 3.188(14) no 1_655
N1 C19 3.576(18) no .
C1 F10 3.141(16) no 1_455
C2 F10 3.41(3) no 1_455
C3 F10 3.041(16) no 1_455
C4 F9 3.46(2) no 1_455
C4 F10 3.30(2) no 1_455
C5 F5 3.084(16) no 1_655
C6 F5 3.42(2) no 1_655
C6 F11 3.34(2) no 4_555
C7 F5 3.126(16) no 1_655
C8 F3 3.47(3) no 1_655
C8 F5 3.35(2) no 1_655
C9 C18 3.476(18) no .
C9 C19 3.25(2) no .
C10 C19 3.472(19) no .
C10 C20 3.479(19) no .
C11 C18 3.379(18) no 3_666
C11 C20 3.294(19) no .
C12 C19 3.460(19) no 3_666
C12 C20 3.399(18) no 3_666
C13 F4 3.597(17) no 1_655
C13 C20 3.525(18) no 3_666
C14 F4 2.85(3) no 1_655
C14 C17 3.30(4) no .
C14 C18 3.60(3) no .
C15 C19 3.526(18) no 3_666
C16 F12 2.86(3) no 2_755
C17 C14 3.30(4) no .
C18 C9 3.476(18) no .
C18 C11 3.379(18) no 3_666
C18 C14 3.60(3) no .
C19 N1 3.576(18) no .
C19 C9 3.25(2) no .
C19 C10 3.472(19) no .
C19 C12 3.460(19) no 3_666
C19 C15 3.526(18) no 3_666
C20 C10 3.479(19) no .
C20 C11 3.294(19) no .
C20 C12 3.399(18) no 3_666
C20 C13 3.525(18) no 3_666
Rh1 H14C 3.4451 no .
Rh2 H16C 3.5611 no 2_645
F3 H16A 3.5869 no 2_645
F3 H16B 3.5494 no 2_645
F9 H14A 3.1603 no .
F9 H14B 3.0204 no .
F9 H14C 3.4901 no .
F9 H16A 3.4735 no 3_766
O2 H16B 3.5992 no 2_645
O2 H16C 2.9118 no 2_645
O5 H14A 3.4322 no .
O5 H14B 3.3072 no .
O5 H14C 2.6194 no .
N1 H14C 2.2847 no .
N2 H16C 2.2683 no .
C9 H14A 3.5242 no .
C9 H14B 3.5602 no .
C9 H14C 2.1723 no .
C10 H14C 2.8168 no .
C10 H16C 2.7343 no .
C11 H16A 3.4756 no .
C11 H16B 3.4364 no .
C11 H16C 2.0560 no .
C12 H14A 3.2260 no .
C12 H14B 3.3407 no .
C12 H14C 2.8035 no .
C12 H16A 3.2538 no .
C12 H16B 3.2350 no .
C12 H16C 2.7275 no .
C13 H16A 2.5253 no 3_766
C13 H16B 2.5271 no 3_766
C13 H16C 3.1427 no 3_766
C14 H16A 2.0309 no 3_766
C14 H16B 2.2300 no 3_766
C14 H16C 3.2214 no 3_766
C15 H14A 2.4436 no 3_766
C15 H14B 2.4358 no 3_766
C15 H14C 3.0923 no 3_766
C16 H14A 2.2102 no 3_766
C16 H14B 2.0068 no 3_766
C16 H14C 3.2207 no 3_766
C17 H19 2.6440 no .
C17 H20 2.7072 no 3_666
C18 H19 3.2310 no 3_666
C18 H20 3.2227 no .
C19 H17A 2.7386 no .
C19 H17B 3.2830 no .
C19 H17C 2.7383 no .
C19 H20 3.1819 no 3_666
C20 H17A 3.1607 no 3_666
C20 H17B 2.6024 no 3_666
C20 H17C 3.1321 no 3_666
C20 H19 3.1844 no 3_666
C20 H20 3.5999 no 3_666
H14A H16A 1.5950 no 3_766
H14A H16B 2.4845 no 3_766
H14A H16C 3.0858 no 3_766
H14B H16A 1.9833 no 3_766
H14B H16B 1.5900 no 3_766
H14B H16C 2.9418 no 3_766
H14C H16A 2.9560 no 3_766
H14C H16B 3.1008 no 3_766
H17A H19 2.6811 no .
H17A H20 3.3832 no 3_666
H17B H19 3.5757 no .
H17B H20 2.4162 no 3_666
H17C H19 2.6929 no .
H17C H20 3.3470 no 3_666
H19 H20 2.2039 no .
F4 H14B 2.0732 no 1_455
F4 H14C 2.8844 no 1_455
F4 H16B 2.8003 no 3_666
F4 H19 3.5488 no .
F5 H14B 3.5721 no 1_455
F6 H14B 2.8560 no 1_455
F6 H16B 2.8256 no 3_666
F6 H17A 3.2825 no .
F11 H14A 3.2143 no 4_554
F11 H16A 2.9386 no 2_745
F11 H17B 3.2746 no 4_554
F12 H14A 2.9890 no 4_554
F12 H16A 2.0917 no 2_745
F12 H16B 3.5263 no 2_745
F12 H16C 2.8162 no 2_745
F12 H17B 3.3509 no 4_554
O2 H17A 3.3477 no 4_554
O3 H17C 3.1015 no .
O3 H19 3.2594 no .
O5 H17C 2.8064 no .
O8 H17B 2.7647 no 4_554
N1 H17C 3.0860 no .
N1 H19 3.3349 no .
N2 H17A 3.4517 no 3_666
N2 H17B 3.4987 no 3_666
N2 H20 3.4683 no .
C4 H14B 3.0501 no 1_455
C4 H16B 3.4721 no 3_666
C7 H17B 3.5545 no 4_554
C8 H16A 3.0714 no 2_745
C9 H17C 3.2355 no .
C9 H19 3.2944 no .
C11 H17A 3.5037 no 3_666
C11 H20 3.3933 no .
C13 H20 3.4191 no 3_666
C14 H17B 3.1425 no .
C14 H17C 2.8066 no .
C15 H19 3.4392 no 3_666
C16 H17A 2.9512 no 3_666
C17 H14A 2.7117 no .
C17 H14C 3.0532 no .
C17 H16B 3.2769 no 3_666
C17 H16C 3.4563 no 3_666
C18 H14A 3.2023 no .
C18 H14C 3.3665 no .
C18 H16B 3.5708 no 3_666
C18 H16C 3.5891 no 3_666
C19 H16B 3.5161 no 3_666
C20 H14A 3.3847 no 3_666
H14A F11 3.2143 no 4_555
H14A F12 2.9890 no 4_555
H14A C17 2.7117 no .
H14A C18 3.2023 no .
H14A C20 3.3847 no 3_666
H14A H17B 2.3305 no .
H14A H17C 2.4206 no .
H14A H20 3.0916 no 3_666
H14B F4 2.0732 no 1_655
H14B F5 3.5721 no 1_655
H14B F6 2.8560 no 1_655
H14B C4 3.0501 no 1_655
H14B H17C 3.5401 no .
H14C F4 2.8844 no 1_655
H14C C17 3.0532 no .
H14C C18 3.3665 no .
H14C H17B 3.1803 no .
H14C H17C 2.3484 no .
H16A F11 2.9386 no 2_755
H16A F12 2.0917 no 2_755
H16A C8 3.0714 no 2_755
H16A H17B 3.3870 no 3_766
H16B F4 2.8003 no 3_666
H16B F6 2.8256 no 3_666
H16B F12 3.5263 no 2_755
H16B C4 3.4721 no 3_666
H16B C17 3.2769 no 3_666
H16B C18 3.5708 no 3_666
H16B C19 3.5161 no 3_666
H16B H17A 2.3846 no 3_666
H16B H19 3.1592 no 3_666
H16C F12 2.8162 no 2_755
H16C C17 3.4563 no 3_666
H16C C18 3.5891 no 3_666
H16C H17A 2.6981 no 3_666
H17A F6 3.2825 no .
H17A O2 3.3477 no 4_555
H17A N2 3.4517 no 3_666
H17A C11 3.5037 no 3_666
H17A C16 2.9512 no 3_666
H17A H16B 2.3846 no 3_666
H17A H16C 2.6981 no 3_666
H17B F11 3.2746 no 4_555
H17B F12 3.3509 no 4_555
H17B O8 2.7647 no 4_555
H17B N2 3.4987 no 3_666
H17B C7 3.5545 no 4_555
H17B C14 3.1425 no .
H17B H14A 2.3305 no .
H17B H14C 3.1803 no .
H17B H16A 3.3870 no 3_766
H17C O3 3.1015 no .
H17C O5 2.8064 no .
H17C N1 3.0860 no .
H17C C9 3.2355 no .
H17C C14 2.8066 no .
H17C H14A 2.4206 no .
H17C H14B 3.5401 no .
H17C H14C 2.3484 no .
H19 F4 3.5488 no .
H19 O3 3.2594 no .
H19 N1 3.3349 no .
H19 C9 3.2944 no .
H19 C15 3.4392 no 3_666
H19 H16B 3.1592 no 3_666
H20 N2 3.4683 no .
H20 C11 3.3933 no .
H20 C13 3.4191 no 3_666
H20 H14A 3.0916 no 3_666

loop_
_platon_squeeze_void_nr
_platon_squeeze_void_average_x
_platon_squeeze_void_average_y
_platon_squeeze_void_average_z
_platon_squeeze_void_volume
_platon_squeeze_void_count_electrons
_platon_squeeze_void_content
1 -0.020 0.500 0.000 466 108 ' '
2 0.092 0.000 0.500 466 109 ' '
